data_2014249
loop_
_publ_author_name
'Glidewell, Christopher'
'Low, John N.'
'Skakle, Janet M. S.'
'Wardell, James L.'

_publ_section_title
;
 Hydrogen-bonded dimers in 2-nitrobenzaldehyde hydrazone and a
 three-dimensional hydrogen-bonded framework in 3-nitrobenzaldehyde
 hydrazone
;
_journal_issue 9
_journal_name_full 'Acta Crystallographica Section C'
_journal_page_first o686
_journal_page_last o689
_journal_paper_doi 10.1107/S0108270104018323
_journal_volume 60
_journal_year 2004
_chemical_formula_iupac 'C7 H7 N3 O2'
_chemical_formula_moiety 'C7 H7 N3 O2'
_chemical_formula_sum 'C7 H7 N3 O2'
_chemical_formula_weight 165.16
_chemical_name_systematic
;
2-Nitrobenzaldehyde hydrazone
;
_space_group_IT_number 19
_symmetry_cell_setting orthorhombic
_symmetry_space_group_name_Hall 'P 2ac 2ab'
_symmetry_space_group_name_H-M 'P 21 21 21'
_atom_sites_solution_hydrogens geom
_atom_sites_solution_primary direct
_atom_sites_solution_secondary difmap
_cell_angle_alpha 90.00
_cell_angle_beta 90.00
_cell_angle_gamma 90.00
_cell_formula_units_Z 8
_cell_length_a 3.6675(2)
_cell_length_b 13.9380(10)
_cell_length_c 28.796(2)
_cell_measurement_reflns_used 1913
_cell_measurement_temperature 120(2)
_cell_measurement_theta_max 27.47
_cell_measurement_theta_min 3.01
_cell_volume 1471.98(17)
_computing_cell_refinement 'DENZO (Otwinowski & Minor, 1997) and COLLECT'
_computing_data_collection 'COLLECT (Nonius, 1998)'
_computing_data_reduction 'DENZO and COLLECT'
_computing_molecular_graphics 'PLATON (Spek, 2003)'
_computing_publication_material 'SHELXL97 and PRPKAPPA (Ferguson, 1999)'
_computing_structure_refinement 'OSCAIL and SHELXL97 (Sheldrick, 1997)'
_computing_structure_solution 'OSCAIL (McArdle, 2003) and SHELXS97 (Sheldrick, 1997)'
_diffrn_ambient_temperature 120(2)
_diffrn_detector_area_resol_mean 9.091
_diffrn_measured_fraction_theta_full 0.987
_diffrn_measured_fraction_theta_max 0.964
_diffrn_measurement_device_type 'Nonius KappaCCD area-detector'
_diffrn_measurement_method '\f and \w'
_diffrn_radiation_monochromator graphite
_diffrn_radiation_source 'Bruker-Nonius FR591 rotating anode'
_diffrn_radiation_type 'Mo K\a'
_diffrn_radiation_wavelength 0.71073
_diffrn_reflns_av_R_equivalents 0.089
_diffrn_reflns_av_sigmaI/netI 0.0967
_diffrn_reflns_limit_h_max 4
_diffrn_reflns_limit_h_min -4
_diffrn_reflns_limit_k_max 17
_diffrn_reflns_limit_k_min -18
_diffrn_reflns_limit_l_max 37
_diffrn_reflns_limit_l_min -29
_diffrn_reflns_number 11485
_diffrn_reflns_theta_full 25.00
_diffrn_reflns_theta_max 27.47
_diffrn_reflns_theta_min 3.01
_diffrn_standards_decay_% 0
_exptl_absorpt_coefficient_mu 0.113
_exptl_absorpt_correction_T_max 0.997
_exptl_absorpt_correction_T_min 0.957
_exptl_absorpt_correction_type multi-scan
_exptl_absorpt_process_details '(SADABS; Sheldrick, 2003)'
_exptl_crystal_colour yellow
_exptl_crystal_density_diffrn 1.490
_exptl_crystal_density_meas ?
_exptl_crystal_density_method 'not measured'
_exptl_crystal_description needle
_exptl_crystal_F_000 688
_exptl_crystal_size_max 0.25
_exptl_crystal_size_mid 0.04
_exptl_crystal_size_min 0.03
_refine_diff_density_max 0.256
_refine_diff_density_min -0.303
_refine_ls_extinction_method none
_refine_ls_goodness_of_fit_ref 1.016
_refine_ls_hydrogen_treatment constr
_refine_ls_matrix_type full
_refine_ls_number_parameters 217
_refine_ls_number_reflns 1966
_refine_ls_number_restraints 0
_refine_ls_restrained_S_all 1.016
_refine_ls_R_factor_all 0.1110
_refine_ls_R_factor_gt 0.0524
_refine_ls_shift/su_max 0.000
_refine_ls_shift/su_mean 0.000
_refine_ls_structure_factor_coef Fsqd
_refine_ls_weighting_details 'w = 1/[\s^2^(Fo^2^)+(0.0557P)^2^] where P=(Fo^2^+2Fc^2^)/3'
_refine_ls_weighting_scheme calc
_refine_ls_wR_factor_gt 0.0964
_refine_ls_wR_factor_ref 0.1129
_reflns_number_gt 1247
_reflns_number_total 1966
_reflns_threshold_expression I>2\s(I)
_cod_data_source_file sk1751.cif
_cod_data_source_block I
_cod_depositor_comments
;
The following automatic conversions were performed:

'_exptl_crystal_density_meas' value 'not measured' was changed to '?'
- the value is perceived as not measured.

Automatic conversion script
Id: cif_fix_values 3008 2015-01-20 13:52:24Z robertas 
;
_cod_database_code 2014249
_cod_database_fobs_code 2014249

loop_
_symmetry_equiv_pos_as_xyz
'x, y, z'
'-x+1/2, -y, z+1/2'
'-x, y+1/2, -z+1/2'
'x+1/2, -y+1/2, -z'

loop_
_atom_site_label
_atom_site_fract_x
_atom_site_fract_y
_atom_site_fract_z
_atom_site_U_iso_or_equiv
_atom_site_adp_type
_atom_site_calc_flag
_atom_site_refinement_flags
_atom_site_occupancy
_atom_site_disorder_assembly
_atom_site_disorder_group
_atom_site_type_symbol
O121 0.3788(8) 0.57305(19) 0.21737(8) 0.0363(7) Uani d . 1 . . O
O122 0.1489(7) 0.43544(18) 0.19754(8) 0.0351(7) Uani d . 1 . . O
N12 0.3021(8) 0.4885(2) 0.22558(10) 0.0273(8) Uani d . 1 . . N
N111 0.3380(8) 0.6613(2) 0.34288(9) 0.0239(7) Uani d . 1 . . N
N112 0.1967(9) 0.7536(2) 0.34051(10) 0.0272(7) Uani d . 1 . . N
C11 0.3873(9) 0.5054(2) 0.31038(12) 0.0211(8) Uani d . 1 . . C
C12 0.4042(9) 0.4481(3) 0.27080(12) 0.0218(9) Uani d . 1 . . C
C13 0.5208(10) 0.3539(2) 0.27126(12) 0.0246(9) Uani d . 1 . . C
C14 0.6352(10) 0.3139(3) 0.31273(13) 0.0263(9) Uani d . 1 . . C
C15 0.6296(9) 0.3696(3) 0.35277(12) 0.0253(9) Uani d . 1 . . C
C16 0.5031(10) 0.4625(2) 0.35167(12) 0.0230(8) Uani d . 1 . . C
C111 0.2417(9) 0.6037(2) 0.31072(11) 0.0197(8) Uani d . 1 . . C
O221 0.5167(8) 0.97131(18) 0.54339(8) 0.0335(7) Uani d . 1 . . O
O222 0.7442(7) 1.11511(18) 0.54211(8) 0.0324(7) Uani d . 1 . . O
N22 0.5886(8) 1.0468(2) 0.52335(10) 0.0265(8) Uani d . 1 . . N
N211 0.5040(9) 0.8109(2) 0.43403(9) 0.0230(7) Uani d . 1 . . N
N212 0.6363(9) 0.7219(2) 0.44723(9) 0.0271(8) Uani d . 1 . . N
C21 0.4771(9) 0.9795(2) 0.44440(11) 0.0196(8) Uani d . 1 . . C
C22 0.4795(10) 1.0581(2) 0.47445(11) 0.0200(8) Uani d . 1 . . C
C23 0.3720(9) 1.1491(3) 0.46149(12) 0.0237(8) Uani d . 1 . . C
C24 0.2427(9) 1.1631(3) 0.41685(11) 0.0252(9) Uani d . 1 . . C
C25 0.2295(9) 1.0874(3) 0.38627(12) 0.0245(9) Uani d . 1 . . C
C26 0.3488(9) 0.9972(3) 0.39936(11) 0.0232(9) Uani d . 1 . . C
C211 0.6137(9) 0.8837(3) 0.45700(11) 0.0208(8) Uani d . 1 . . C
H111 0.0775 0.6241 0.2872 0.024 Uiso calc R 1 . . H
H11A -0.0402 0.7507 0.3272 0.033 Uiso d R 1 . . H
H11B 0.2128 0.7844 0.3699 0.033 Uiso d R 1 . . H
H13 0.5224 0.3171 0.2435 0.030 Uiso calc R 1 . . H
H14 0.7165 0.2493 0.3138 0.032 Uiso calc R 1 . . H
H15 0.7141 0.3433 0.3812 0.030 Uiso calc R 1 . . H
H16 0.4944 0.4984 0.3797 0.028 Uiso calc R 1 . . H
H211 0.7813 0.8761 0.4819 0.025 Uiso calc R 1 . . H
H21A 0.8664 0.7266 0.4622 0.033 Uiso d R 1 . . H
H21B 0.6226 0.6786 0.4218 0.033 Uiso d R 1 . . H
H23 0.3864 1.2011 0.4828 0.028 Uiso calc R 1 . . H
H24 0.1632 1.2249 0.4073 0.030 Uiso calc R 1 . . H
H25 0.1374 1.0971 0.3558 0.029 Uiso calc R 1 . . H
H26 0.3438 0.9463 0.3774 0.028 Uiso calc R 1 . . H

loop_
_atom_site_aniso_label
_atom_site_aniso_U_11
_atom_site_aniso_U_22
_atom_site_aniso_U_33
_atom_site_aniso_U_12
_atom_site_aniso_U_13
_atom_site_aniso_U_23
O121 0.0566(18) 0.0234(16) 0.0289(14) -0.0054(14) 0.0039(14) 0.0057(13)
O122 0.0365(15) 0.0414(18) 0.0272(14) -0.0043(14) -0.0088(13) -0.0046(13)
N12 0.0255(17) 0.034(2) 0.0228(16) 0.0021(16) 0.0032(14) 0.0003(17)
N111 0.0243(15) 0.0180(18) 0.0294(16) 0.0022(15) 0.0040(15) 0.0010(15)
N112 0.0320(17) 0.0214(18) 0.0282(16) 0.0019(15) -0.0025(15) -0.0027(14)
C11 0.0172(18) 0.020(2) 0.0262(19) -0.0006(16) 0.0020(15) 0.0013(17)
C12 0.020(2) 0.024(2) 0.0220(18) -0.0026(16) 0.0019(16) 0.0008(18)
C13 0.0239(18) 0.024(2) 0.0261(19) -0.0033(18) 0.0060(17) -0.0035(18)
C14 0.0238(18) 0.017(2) 0.038(2) 0.0024(17) -0.0011(19) 0.0022(18)
C15 0.0194(18) 0.031(2) 0.0259(19) 0.0005(17) 0.0008(16) 0.0035(18)
C16 0.0227(17) 0.022(2) 0.0244(19) -0.0009(18) 0.0002(16) -0.0019(17)
C111 0.0190(19) 0.023(2) 0.0171(16) -0.0015(16) 0.0005(15) -0.0020(17)
O221 0.0520(17) 0.0234(16) 0.0250(13) -0.0048(14) 0.0017(14) 0.0043(13)
O222 0.0428(16) 0.0253(16) 0.0290(13) -0.0094(13) -0.0083(14) -0.0079(13)
N22 0.0269(18) 0.028(2) 0.0248(16) 0.0034(15) 0.0009(14) -0.0021(17)
N211 0.0294(16) 0.0166(17) 0.0229(15) 0.0046(16) 0.0000(14) 0.0007(14)
N212 0.0333(17) 0.0198(19) 0.0283(17) 0.0039(15) -0.0029(15) 0.0008(14)
C21 0.0144(16) 0.021(2) 0.0235(18) -0.0057(16) 0.0022(15) -0.0030(16)
C22 0.0221(18) 0.018(2) 0.0200(17) -0.0024(16) 0.0015(16) 0.0032(17)
C23 0.0227(18) 0.018(2) 0.0299(19) -0.0011(17) 0.0030(17) -0.0030(18)
C24 0.0223(19) 0.022(2) 0.032(2) 0.0026(17) 0.0000(17) 0.0049(19)
C25 0.0216(19) 0.029(2) 0.0227(18) 0.0032(17) -0.0011(16) 0.0044(18)
C26 0.0220(18) 0.024(2) 0.0236(19) 0.0000(18) -0.0002(17) -0.0036(17)
C211 0.0215(18) 0.022(2) 0.0192(17) 0.0005(17) 0.0003(16) 0.0022(18)

loop_
_atom_type_symbol
_atom_type_description
_atom_type_scat_dispersion_real
_atom_type_scat_dispersion_imag
_atom_type_scat_source
C C 0.0033 0.0016 'International Tables Vol C Tables 4.2.6.8 and 6.1.1.4'
H H 0.0000 0.0000 'International Tables Vol C Tables 4.2.6.8 and 6.1.1.4'
N N 0.0061 0.0033 'International Tables Vol C Tables 4.2.6.8 and 6.1.1.4'
O O 0.0106 0.0060 'International Tables Vol C Tables 4.2.6.8 and 6.1.1.4'

loop_
_geom_angle_atom_site_label_1
_geom_angle_atom_site_label_2
_geom_angle_atom_site_label_3
_geom_angle
_geom_angle_publ_flag
C12 C11 C16 115.9(3) no
C12 C11 C111 123.8(3) no
C16 C11 C111 120.2(3) no
N111 C111 C11 119.4(3) no
N111 C111 H111 120.3 no
C11 C111 H111 120.3 no
C111 N111 N112 116.4(3) no
N111 N112 H11A 108.8 no
N111 N112 H11B 110.6 no
H11A N112 H11B 115.7 no
C13 C12 C11 123.4(3) no
C13 C12 N12 116.9(3) no
C11 C12 N12 119.6(3) no
O122 N12 O121 123.5(3) no
O122 N12 C12 117.9(3) no
O121 N12 C12 118.6(3) no
C12 C13 C14 119.0(3) no
C12 C13 H13 120.5 no
C14 C13 H13 120.5 no
C13 C14 C15 119.1(3) no
C13 C14 H14 120.4 no
C15 C14 H14 120.4 no
C16 C15 C14 120.8(3) no
C16 C15 H15 119.6 no
C14 C15 H15 119.6 no
C15 C16 C11 121.7(3) no
C15 C16 H16 119.2 no
C11 C16 H16 119.2 no
C22 C21 C26 115.9(3) no
C22 C21 C211 123.9(3) no
C26 C21 C211 120.1(3) no
N211 C211 C21 119.1(3) no
N211 C211 H211 120.5 no
C21 C211 H211 120.5 no
C211 N211 N212 117.3(3) no
N211 N212 H21A 112.0 no
N211 N212 H21B 109.8 no
H21A N212 H21B 116.1 no
C23 C22 C21 123.5(3) no
C23 C22 N22 115.8(3) no
C21 C22 N22 120.7(3) no
O221 N22 O222 123.6(3) no
O221 N22 C22 118.9(3) no
O222 N22 C22 117.5(3) no
C22 C23 C24 118.6(3) no
C22 C23 H23 120.7 no
C24 C23 H23 120.7 no
C25 C24 C23 119.9(3) no
C25 C24 H24 120.0 no
C23 C24 H24 120.0 no
C24 C25 C26 120.8(3) no
C24 C25 H25 119.6 no
C26 C25 H25 119.6 no
C25 C26 C21 121.2(3) no
C25 C26 H26 119.4 no
C21 C26 H26 119.4 no

loop_
_geom_bond_atom_site_label_1
_geom_bond_atom_site_label_2
_geom_bond_site_symmetry_2
_geom_bond_distance
_geom_bond_publ_flag
C11 C12 . 1.393(5) no
C11 C16 . 1.397(4) no
C11 C111 . 1.471(4) no
C111 N111 . 1.276(4) no
C111 H111 . 0.95 no
N111 N112 . 1.388(4) no
N112 H11A . 0.95 no
N112 H11B . 0.95 no
C12 C13 . 1.380(5) no
C12 N12 . 1.468(4) no
N12 O122 . 1.231(4) no
N12 O121 . 1.234(4) no
C13 C14 . 1.383(5) no
C13 H13 . 0.95 no
C14 C15 . 1.390(5) no
C14 H14 . 0.95 no
C15 C16 . 1.375(5) no
C15 H15 . 0.95 no
C16 H16 . 0.95 no
C21 C22 . 1.396(4) no
C21 C26 . 1.402(4) no
C21 C211 . 1.472(5) no
C211 N211 . 1.276(4) no
C211 H211 . 0.95 no
N211 N212 . 1.385(4) no
N212 H21A . 0.95 no
N212 H21B . 0.95 no
C22 C23 . 1.380(4) no
C22 N22 . 1.472(4) no
N22 O221 . 1.228(3) no
N22 O222 . 1.235(3) no
C23 C24 . 1.384(5) no
C23 H23 . 0.95 no
C24 C25 . 1.375(5) no
C24 H24 . 0.95 no
C25 C26 . 1.383(5) no
C25 H25 . 0.95 no
C26 H26 . 0.95 no

loop_
_geom_hbond_atom_site_label_D
_geom_hbond_atom_site_label_H
_geom_hbond_atom_site_label_A
_geom_hbond_distance_DH
_geom_hbond_distance_HA
_geom_hbond_distance_DA
_geom_hbond_angle_DHA
_geom_hbond_publ_flag
N212 H21B N111 0.95 2.51 3.307(4) 141 y
N112 H11B N211 0.95 2.17 3.027(4) 150 y

loop_
_geom_torsion_atom_site_label_1
_geom_torsion_atom_site_label_2
_geom_torsion_atom_site_label_3
_geom_torsion_atom_site_label_4
_geom_torsion
_geom_torsion_publ_flag
C12 C11 C111 N111 -157.6(3) no
C16 C11 C111 N111 25.4(5) no
C11 C111 N111 N112 178.6(3) no
C16 C11 C12 C13 1.1(5) no
C111 C11 C12 C13 -176.0(3) no
C16 C11 C12 N12 -177.5(3) no
C111 C11 C12 N12 5.4(5) no
C13 C12 N12 O122 36.2(4) no
C11 C12 N12 O122 -145.0(3) no
C13 C12 N12 O121 -142.6(3) no
C11 C12 N12 O121 36.1(4) no
C11 C12 C13 C14 -1.5(5) no
N12 C12 C13 C14 177.2(3) no
C12 C13 C14 C15 0.0(5) no
C13 C14 C15 C16 1.7(5) no
C14 C15 C16 C11 -2.1(5) no
C12 C11 C16 C15 0.7(5) no
C111 C11 C16 C15 177.9(3) no
C22 C21 C211 N211 158.7(3) no
C26 C21 C211 N211 -24.1(5) no
C21 C211 N211 N212 -179.4(3) no
C26 C21 C22 C23 -1.4(5) no
C211 C21 C22 C23 175.8(3) no
C26 C21 C22 N22 176.5(3) no
C211 C21 C22 N22 -6.3(5) no
C23 C22 N22 O221 144.6(3) no
C21 C22 N22 O221 -33.4(5) no
C23 C22 N22 O222 -34.4(5) no
C21 C22 N22 O222 147.6(3) no
C21 C22 C23 C24 2.3(5) no
N22 C22 C23 C24 -175.7(3) no
C22 C23 C24 C25 -1.1(5) no
C23 C24 C25 C26 -0.9(5) no
C24 C25 C26 C21 1.8(5) no
C22 C21 C26 C25 -0.6(5) no
C211 C21 C26 C25 -178.0(3) no

loop_
_cod_related_entry_id
_cod_related_entry_database
_cod_related_entry_code
1 ChemSpider 7838542
